data_7034511
loop_
_publ_author_name
'Kosaka, Wataru'
'Itoh, Masahisa'
'Miyasaka, Hitoshi'

_publ_section_title
;
 The effect of chlorine and fluorine substitutions on tuning the
 ionization potential of benzoate-bridged paddlewheel diruthenium(ii, ii)
 complexes.
;
_journal_issue 17
_journal_name_full 'Dalton transactions (Cambridge, England : 2003)'
_journal_page_first 8156
_journal_page_last 8168
_journal_paper_doi 10.1039/c5dt00505a
_journal_volume 44
_journal_year 2015
_chemical_formula_moiety 'C36 H28 F8 O10 Ru2'
_chemical_formula_sum 'C36 H28 F8 O10 Ru2'
_chemical_formula_weight 974.74
_space_group_IT_number 2
_symmetry_cell_setting triclinic
_symmetry_Int_Tables_number 2
_symmetry_space_group_name_Hall '-P 1'
_symmetry_space_group_name_H-M 'P -1'
_atom_sites_solution_hydrogens geom
_atom_sites_solution_primary direct
_atom_sites_solution_secondary difmap
_audit_update_record
;
2014-12-24 deposited with the CCDC.
2015-03-12 downloaded from the CCDC.
;
_cell_angle_alpha 106.408(3)
_cell_angle_beta 92.403(3)
_cell_angle_gamma 101.099(4)
_cell_formula_units_Z 1
_cell_length_a 7.7411(19)
_cell_length_b 10.973(3)
_cell_length_c 11.011(3)
_cell_measurement_reflns_used 3121
_cell_measurement_temperature 97
_cell_measurement_theta_max 30.91
_cell_measurement_theta_min 2.70
_cell_volume 875.8(4)
_computing_cell_refinement CrystalClear
_computing_data_collection 'CrystalClear (Rigaku Inc., 2008)'
_computing_data_reduction CrystalClear
_computing_molecular_graphics 'CrystalStructure 4.0'
_computing_publication_material 'CrystalStructure 4.0 (Rigaku, 2010)'
_computing_structure_refinement 'SHELXL97 (Sheldrick, 2008)'
_computing_structure_solution 'DIRDIF99-PATTY (Gould, et al., 1999)'
_diffrn_ambient_temperature 97
_diffrn_detector_area_resol_mean 7.314
_diffrn_measured_fraction_theta_full 0.973
_diffrn_measured_fraction_theta_max 0.973
_diffrn_measurement_device_type 'Rigaku Saturn70'
_diffrn_measurement_method \w
_diffrn_radiation_type 'Mo K\a'
_diffrn_radiation_wavelength 0.71075
_diffrn_reflns_av_R_equivalents 0.0162
_diffrn_reflns_limit_h_max 9
_diffrn_reflns_limit_h_min -9
_diffrn_reflns_limit_k_max 12
_diffrn_reflns_limit_k_min -13
_diffrn_reflns_limit_l_max 13
_diffrn_reflns_limit_l_min -13
_diffrn_reflns_number 5832
_diffrn_reflns_theta_full 25.00
_diffrn_reflns_theta_max 25.00
_diffrn_standards_number 0
_exptl_absorpt_coefficient_mu 0.965
_exptl_absorpt_correction_T_max 0.990
_exptl_absorpt_correction_T_min 0.865
_exptl_absorpt_correction_type multi-scan
_exptl_absorpt_process_details 'REQAB (Rigaku, 1998)'
_exptl_crystal_colour orange
_exptl_crystal_density_diffrn 1.848
_exptl_crystal_density_method 'not measured'
_exptl_crystal_description platelet
_exptl_crystal_F_000 484.00
_exptl_crystal_size_max 0.124
_exptl_crystal_size_mid 0.122
_exptl_crystal_size_min 0.010
_refine_diff_density_max 0.670
_refine_diff_density_min -0.990
_refine_ls_extinction_method none
_refine_ls_goodness_of_fit_ref 1.164
_refine_ls_hydrogen_treatment constr
_refine_ls_number_parameters 253
_refine_ls_number_reflns 3001
_refine_ls_number_restraints 0
_refine_ls_R_factor_gt 0.0301
_refine_ls_shift/su_max 0.001
_refine_ls_structure_factor_coef Fsqd
_refine_ls_weighting_details 'w = 1/[\s^2^(Fo^2^)+(0.0549P)^2^+0.8471P] where P=(Fo^2^+2Fc^2^)/3'
_refine_ls_weighting_scheme calc
_refine_ls_wR_factor_ref 0.0852
_reflns_number_gt 2854
_reflns_number_total 3006
_reflns_threshold_expression F^2^>2.0\s(F^2^)
_cod_data_source_file c5dt00505a2.cif
_cod_data_source_block Ru2-23-F2
_cod_depositor_comments 'Adding full bibliography for 7034506--7034522.cif.'
_cod_database_code 7034511

loop_
_symmetry_equiv_pos_site_id
_symmetry_equiv_pos_as_xyz
1 +X,+Y,+Z
2 -X,-Y,-Z

loop_
_atom_site_label
_atom_site_type_symbol
_atom_site_fract_x
_atom_site_fract_y
_atom_site_fract_z
_atom_site_U_iso_or_equiv
_atom_site_adp_type
_atom_site_occupancy
_atom_site_symmetry_multiplicity
_atom_site_calc_flag
_atom_site_refinement_flags
Ru1 Ru 0.08473(3) 0.426835(18) 0.001913(18) 0.00840(11) Uani 1.0 2 d .
F1 F -0.1033(3) 0.26261(18) 0.32373(19) 0.0322(5) Uani 1.0 2 d .
F2 F -0.1682(3) 0.28006(19) 0.56192(18) 0.0299(5) Uani 1.0 2 d .
F3 F 0.2170(3) 0.95422(18) 0.28726(19) 0.0282(5) Uani 1.0 2 d .
F4 F 0.4906(3) 1.13634(18) 0.4134(2) 0.0313(5) Uani 1.0 2 d .
O1 O -0.0232(3) 0.40018(19) 0.16264(19) 0.0122(4) Uani 1.0 2 d .
O2 O -0.1901(3) 0.54612(19) 0.16074(19) 0.0129(4) Uani 1.0 2 d .
O3 O 0.2788(3) 0.57647(18) 0.11711(18) 0.0119(4) Uani 1.0 2 d .
O4 O 0.1114(3) 0.72165(19) 0.11190(19) 0.0131(4) Uani 1.0 2 d .
O5 O 0.2505(3) 0.27699(19) 0.0182(2) 0.0136(5) Uani 1.0 2 d .
C1 C -0.1317(4) 0.4688(3) 0.2105(3) 0.0116(6) Uani 1.0 2 d .
C2 C -0.1891(4) 0.4632(3) 0.3369(3) 0.0151(6) Uani 1.0 2 d .
C3 C -0.1629(4) 0.3669(3) 0.3897(3) 0.0193(7) Uani 1.0 2 d .
C4 C -0.2010(5) 0.3739(3) 0.5127(3) 0.0212(7) Uani 1.0 2 d .
C5 C -0.2670(5) 0.4751(4) 0.5867(3) 0.0246(7) Uani 1.0 2 d .
C6 C -0.2930(5) 0.5723(4) 0.5352(4) 0.0277(8) Uani 1.0 2 d .
C7 C -0.2547(5) 0.5666(4) 0.4124(3) 0.0224(7) Uani 1.0 2 d .
C8 C 0.2515(4) 0.6917(3) 0.1470(3) 0.0119(6) Uani 1.0 2 d .
C9 C 0.3976(4) 0.7968(3) 0.2256(3) 0.0134(6) Uani 1.0 2 d .
C10 C 0.3757(4) 0.9214(3) 0.2880(3) 0.0192(7) Uani 1.0 2 d .
C11 C 0.5188(5) 1.0163(3) 0.3549(3) 0.0226(7) Uani 1.0 2 d .
C12 C 0.6856(5) 0.9918(4) 0.3633(4) 0.0247(7) Uani 1.0 2 d .
C13 C 0.7091(5) 0.8670(4) 0.3025(4) 0.0244(7) Uani 1.0 2 d .
C14 C 0.5669(4) 0.7714(3) 0.2357(3) 0.0188(7) Uani 1.0 2 d .
C15 C 0.4158(5) 0.3144(3) 0.0974(3) 0.0228(7) Uani 1.0 2 d .
C16 C 0.4648(6) 0.1897(4) 0.1059(4) 0.0395(10) Uani 1.0 2 d .
C17 C 0.3162(5) 0.0817(4) 0.0267(4) 0.0317(8) Uani 1.0 2 d .
C18 C 0.1642(5) 0.1493(3) 0.0219(4) 0.0271(8) Uani 1.0 2 d .
H5 H -0.2939 0.4780 0.6708 0.0296 Uiso 1.0 2 calc R
H6 H -0.3375 0.6434 0.5845 0.0332 Uiso 1.0 2 calc R
H7 H -0.2732 0.6342 0.3786 0.0268 Uiso 1.0 2 calc R
H12 H 0.7827 1.0583 0.4095 0.0296 Uiso 1.0 2 calc R
H13 H 0.8233 0.8478 0.3071 0.0292 Uiso 1.0 2 calc R
H14 H 0.5845 0.6865 0.1956 0.0226 Uiso 1.0 2 calc R
H15A H 0.4029 0.3701 0.1831 0.0274 Uiso 1.0 2 calc R
H15B H 0.5083 0.3633 0.0594 0.0274 Uiso 1.0 2 calc R
H16A H 0.4740 0.1880 0.1953 0.0474 Uiso 1.0 2 calc R
H16B H 0.5794 0.1810 0.0714 0.0474 Uiso 1.0 2 calc R
H17A H 0.3489 0.0440 -0.0598 0.0380 Uiso 1.0 2 calc R
H17B H 0.2857 0.0118 0.0675 0.0380 Uiso 1.0 2 calc R
H18A H 0.0804 0.1033 -0.0551 0.0325 Uiso 1.0 2 calc R
H18B H 0.0995 0.1547 0.0983 0.0325 Uiso 1.0 2 calc R

loop_
_atom_site_aniso_label
_atom_site_aniso_U_11
_atom_site_aniso_U_22
_atom_site_aniso_U_33
_atom_site_aniso_U_12
_atom_site_aniso_U_13
_atom_site_aniso_U_23
Ru1 0.00972(16) 0.00871(15) 0.00905(16) 0.00511(10) 0.00183(10) 0.00404(10)
F1 0.0550(14) 0.0225(10) 0.0261(11) 0.0163(10) 0.0144(10) 0.0114(9)
F2 0.0424(13) 0.0284(11) 0.0245(10) 0.0086(9) 0.0066(9) 0.0156(9)
F3 0.0271(11) 0.0217(10) 0.0329(11) 0.0122(8) -0.0019(9) -0.0005(8)
F4 0.0389(12) 0.0151(9) 0.0347(12) 0.0063(9) -0.0042(9) 0.0002(8)
O1 0.0140(10) 0.0130(10) 0.0129(10) 0.0065(8) 0.0033(8) 0.0061(8)
O2 0.0149(10) 0.0140(10) 0.0130(10) 0.0078(8) 0.0031(8) 0.0056(8)
O3 0.0133(10) 0.0108(10) 0.0138(10) 0.0059(8) 0.0019(8) 0.0050(8)
O4 0.0139(10) 0.0121(10) 0.0146(10) 0.0064(8) -0.0002(8) 0.0041(8)
O5 0.0111(10) 0.0109(10) 0.0216(11) 0.0054(8) 0.0017(9) 0.0069(9)
C1 0.0109(13) 0.0109(13) 0.0112(14) 0.0001(11) -0.0004(11) 0.0020(11)
C2 0.0150(15) 0.0204(15) 0.0125(14) 0.0046(12) 0.0030(12) 0.0080(12)
C3 0.0204(16) 0.0181(15) 0.0189(16) 0.0040(12) 0.0056(13) 0.0043(12)
C4 0.0241(17) 0.0233(16) 0.0187(16) 0.0030(13) 0.0013(13) 0.0116(13)
C5 0.0242(18) 0.0351(19) 0.0159(16) 0.0070(15) 0.0040(14) 0.0088(14)
C6 0.0293(19) 0.0354(19) 0.0232(17) 0.0171(16) 0.0078(15) 0.0088(15)
C7 0.0238(17) 0.0285(17) 0.0198(16) 0.0118(14) 0.0045(13) 0.0107(14)
C8 0.0151(14) 0.0155(14) 0.0084(13) 0.0055(11) 0.0057(11) 0.0068(11)
C9 0.0174(15) 0.0132(14) 0.0113(14) 0.0025(11) 0.0010(11) 0.0067(11)
C10 0.0196(16) 0.0211(16) 0.0191(16) 0.0067(13) 0.0006(13) 0.0081(13)
C11 0.0316(18) 0.0121(15) 0.0229(17) 0.0027(13) -0.0006(14) 0.0049(13)
C12 0.0236(17) 0.0219(16) 0.0263(18) -0.0017(13) -0.0032(14) 0.0086(14)
C13 0.0212(17) 0.0251(17) 0.0277(18) 0.0032(13) -0.0022(14) 0.0112(14)
C14 0.0217(16) 0.0168(15) 0.0182(16) 0.0046(12) 0.0010(13) 0.0054(12)
C15 0.0229(17) 0.0261(17) 0.0228(16) 0.0145(14) -0.0011(13) 0.0068(14)
C16 0.042(3) 0.033(2) 0.049(3) 0.0211(17) -0.0097(19) 0.0146(18)
C17 0.041(3) 0.0230(17) 0.039(2) 0.0166(16) 0.0040(17) 0.0154(16)
C18 0.0257(18) 0.0169(16) 0.045(2) 0.0082(13) 0.0093(15) 0.0163(15)

loop_
_atom_type_symbol
_atom_type_description
_atom_type_scat_dispersion_real
_atom_type_scat_dispersion_imag
_atom_type_scat_source
C C 0.0033 0.0016
;
International Tables for Crystallography
(1992, Vol. C, Tables 4.2.6.8 and 6.1.1.4)
;
H H 0.0000 0.0000
;
International Tables for Crystallography
(1992, Vol. C, Table 6.1.1.4)
;
O O 0.0106 0.0060
;
International Tables for Crystallography
(1992, Vol. C, Tables 4.2.6.8 and 6.1.1.4)
;
Ru Ru -1.2594 0.8363
;
International Tables for Crystallography
(1992, Vol. C, Tables 4.2.6.8 and 6.1.1.4)
;
F F 0.0171 0.0103
;
International Tables for Crystallography
(1992, Vol. C, Tables 4.2.6.8 and 6.1.1.4)
;

loop_
_geom_angle_atom_site_label_1
_geom_angle_atom_site_label_2
_geom_angle_atom_site_label_3
_geom_angle
_geom_angle_publ_flag
_geom_angle_site_symmetry_1
_geom_angle_site_symmetry_3
Ru1 Ru1 O1 89.68(7) yes 2_565 .
Ru1 Ru1 O2 89.72(7) yes 2_565 2_565
Ru1 Ru1 O3 89.02(7) yes 2_565 .
Ru1 Ru1 O4 90.45(7) yes 2_565 2_565
Ru1 Ru1 O5 176.26(6) yes 2_565 .
O1 Ru1 O2 179.24(9) yes . 2_565
O1 Ru1 O3 88.99(8) yes . .
O1 Ru1 O4 90.54(8) yes . 2_565
O1 Ru1 O5 86.60(9) yes . .
O2 Ru1 O3 91.46(8) yes 2_565 .
O2 Ru1 O4 89.00(8) yes 2_565 2_565
O2 Ru1 O5 94.01(9) yes 2_565 .
O3 Ru1 O4 179.29(9) yes . 2_565
O3 Ru1 O5 90.58(8) yes . .
O4 Ru1 O5 89.92(8) yes 2_565 .
Ru1 O1 C1 118.3(2) yes . .
Ru1 O2 C1 117.54(19) yes 2_565 .
Ru1 O3 C8 118.61(18) yes . .
Ru1 O4 C8 117.49(17) yes 2_565 .
Ru1 O5 C15 121.87(18) yes . .
Ru1 O5 C18 120.23(19) yes . .
C15 O5 C18 107.8(3) yes . .
O1 C1 O2 124.6(3) yes . .
O1 C1 C2 117.9(3) yes . .
O2 C1 C2 117.5(3) yes . .
C1 C2 C3 122.9(3) yes . .
C1 C2 C7 119.1(3) yes . .
C3 C2 C7 117.7(3) yes . .
F1 C3 C2 121.9(3) yes . .
F1 C3 C4 117.6(4) yes . .
C2 C3 C4 120.5(3) yes . .
F2 C4 C3 118.6(3) yes . .
F2 C4 C5 119.5(3) yes . .
C3 C4 C5 121.9(4) yes . .
C4 C5 C6 118.1(4) yes . .
C5 C6 C7 120.5(4) yes . .
C2 C7 C6 121.3(4) yes . .
O3 C8 O4 124.4(3) yes . .
O3 C8 C9 116.7(3) yes . .
O4 C8 C9 118.9(3) yes . .
C8 C9 C10 123.2(3) yes . .
C8 C9 C14 119.0(3) yes . .
C10 C9 C14 117.8(3) yes . .
F3 C10 C9 122.2(3) yes . .
F3 C10 C11 117.4(3) yes . .
C9 C10 C11 120.3(3) yes . .
F4 C11 C10 118.0(3) yes . .
F4 C11 C12 120.1(3) yes . .
C10 C11 C12 121.9(3) yes . .
C11 C12 C13 118.4(3) yes . .
C12 C13 C14 120.2(4) yes . .
C9 C14 C13 121.4(3) yes . .
O5 C15 C16 106.5(3) yes . .
C15 C16 C17 105.1(4) yes . .
C16 C17 C18 103.5(3) yes . .
O5 C18 C17 103.4(3) yes . .
C4 C5 H5 120.938 no . .
C6 C5 H5 120.937 no . .
C5 C6 H6 119.758 no . .
C7 C6 H6 119.762 no . .
C2 C7 H7 119.332 no . .
C6 C7 H7 119.339 no . .
C11 C12 H12 120.793 no . .
C13 C12 H12 120.798 no . .
C12 C13 H13 119.924 no . .
C14 C13 H13 119.924 no . .
C9 C14 H14 119.276 no . .
C13 C14 H14 119.277 no . .
O5 C15 H15A 110.416 no . .
O5 C15 H15B 110.418 no . .
C16 C15 H15A 110.421 no . .
C16 C15 H15B 110.415 no . .
H15A C15 H15B 108.622 no . .
C15 C16 H16A 110.717 no . .
C15 C16 H16B 110.726 no . .
C17 C16 H16A 110.727 no . .
C17 C16 H16B 110.727 no . .
H16A C16 H16B 108.813 no . .
C16 C17 H17A 111.051 no . .
C16 C17 H17B 111.051 no . .
C18 C17 H17A 111.053 no . .
C18 C17 H17B 111.050 no . .
H17A C17 H17B 109.029 no . .
O5 C18 H18A 111.097 no . .
O5 C18 H18B 111.091 no . .
C17 C18 H18A 111.085 no . .
C17 C18 H18B 111.088 no . .
H18A C18 H18B 109.051 no . .

loop_
_geom_bond_atom_site_label_1
_geom_bond_atom_site_label_2
_geom_bond_distance
_geom_bond_publ_flag
_geom_bond_site_symmetry_2
Ru1 Ru1 2.2684(6) yes 2_565
Ru1 O1 2.059(3) yes .
Ru1 O2 2.071(3) yes 2_565
Ru1 O3 2.0676(17) yes .
Ru1 O4 2.0652(18) yes 2_565
Ru1 O5 2.312(3) yes .
F1 C3 1.346(4) yes .
F2 C4 1.350(5) yes .
F3 C10 1.345(4) yes .
F4 C11 1.357(4) yes .
O1 C1 1.268(4) yes .
O2 C1 1.270(4) yes .
O3 C8 1.275(4) yes .
O4 C8 1.267(4) yes .
O5 C15 1.437(4) yes .
O5 C18 1.444(4) yes .
C1 C2 1.493(5) yes .
C2 C3 1.384(5) yes .
C2 C7 1.400(5) yes .
C3 C4 1.382(5) yes .
C4 C5 1.379(5) yes .
C5 C6 1.383(6) yes .
C6 C7 1.384(5) yes .
C8 C9 1.487(4) yes .
C9 C10 1.392(5) yes .
C9 C14 1.397(5) yes .
C10 C11 1.382(4) yes .
C11 C12 1.373(6) yes .
C12 C13 1.395(5) yes .
C13 C14 1.381(4) yes .
C15 C16 1.515(6) yes .
C16 C17 1.515(5) yes .
C17 C18 1.513(6) yes .
C5 H5 0.950 no .
C6 H6 0.950 no .
C7 H7 0.950 no .
C12 H12 0.950 no .
C13 H13 0.950 no .
C14 H14 0.950 no .
C15 H15A 0.990 no .
C15 H15B 0.990 no .
C16 H16A 0.990 no .
C16 H16B 0.990 no .
C17 H17A 0.990 no .
C17 H17B 0.990 no .
C18 H18A 0.990 no .
C18 H18B 0.990 no .

loop_
_geom_contact_atom_site_label_1
_geom_contact_atom_site_label_2
_geom_contact_distance
_geom_contact_publ_flag
_geom_contact_site_symmetry_2
F1 F2 2.652(3) no .
F1 O1 2.656(4) no .
F1 C1 2.913(4) no .
F3 F4 2.639(3) no .
F3 O4 2.681(3) no .
F3 C8 2.927(4) no .
O1 C3 2.854(5) no .
O1 C7 3.598(4) no .
O1 C8 3.537(4) no .
O1 C8 3.553(4) no 2_565
O1 C18 3.377(5) no .
O2 C7 2.790(4) no .
O2 C8 3.513(4) no .
O2 C8 3.593(3) no 2_565
O3 C1 3.473(4) no .
O3 C14 2.756(4) no .
O3 C15 3.207(5) no .
O4 C1 3.504(4) no .
O4 C10 2.879(3) no .
O4 C18 3.287(5) no 2_565
C2 C5 2.813(5) no .
C3 C6 2.762(5) no .
C4 C7 2.735(6) no .
C9 C12 2.810(4) no .
C10 C13 2.767(5) no .
C11 C14 2.741(5) no .
F1 F4 3.483(4) no 1_445
F1 C5 3.530(4) no 2_566
F1 C6 3.313(4) no 2_566
F1 C12 3.258(5) no 1_445
F2 F3 3.406(4) no 2_566
F2 F4 2.952(3) no 1_445
F2 C1 3.523(3) no 2_566
F2 C2 3.434(4) no 2_566
F2 C7 3.340(4) no 2_566
F2 C8 3.237(4) no 2_566
F2 C9 3.197(4) no 2_566
F2 C10 3.335(4) no 2_566
F2 C11 3.543(4) no 1_445
F2 C12 3.252(4) no 1_445
F3 F2 3.406(4) no 2_566
F3 C17 3.581(5) no 1_565
F4 F1 3.483(4) no 1_665
F4 F2 2.952(3) no 1_665
F4 C3 3.388(4) no 1_665
F4 C4 3.076(4) no 1_665
F4 C11 3.422(5) no 2_676
F4 C12 3.374(5) no 2_676
F4 C13 3.554(5) no 2_676
F4 C16 3.599(6) no 1_565
O1 C5 3.271(4) no 2_566
O2 C14 3.332(4) no 1_455
O2 C15 3.478(4) no 1_455
O3 C5 3.466(5) no 2_566
O5 C13 3.493(4) no 2_665
O5 C14 3.143(4) no 2_665
C1 F2 3.523(3) no 2_566
C1 C5 3.578(5) no 2_566
C1 C15 3.585(4) no 1_455
C2 F2 3.434(4) no 2_566
C2 C4 3.300(4) no 2_566
C2 C5 3.484(5) no 2_566
C3 F4 3.388(4) no 1_445
C3 C4 3.481(4) no 2_566
C3 C5 3.407(5) no 2_566
C3 C6 3.482(5) no 2_566
C4 F4 3.076(4) no 1_445
C4 C2 3.300(4) no 2_566
C4 C3 3.481(4) no 2_566
C4 C7 3.481(5) no 2_566
C5 F1 3.530(4) no 2_566
C5 O1 3.271(4) no 2_566
C5 O3 3.466(5) no 2_566
C5 C1 3.578(5) no 2_566
C5 C2 3.484(5) no 2_566
C5 C3 3.407(5) no 2_566
C5 C6 3.495(5) no 2_466
C6 F1 3.313(4) no 2_566
C6 C3 3.482(5) no 2_566
C6 C5 3.495(5) no 2_466
C6 C6 3.245(5) no 2_466
C7 F2 3.340(4) no 2_566
C7 C4 3.481(5) no 2_566
C8 F2 3.237(4) no 2_566
C9 F2 3.197(4) no 2_566
C10 F2 3.335(4) no 2_566
C11 F2 3.543(4) no 1_665
C11 F4 3.422(5) no 2_676
C11 C11 3.334(6) no 2_676
C11 C12 3.557(5) no 2_676
C12 F1 3.258(5) no 1_665
C12 F2 3.252(4) no 1_665
C12 F4 3.374(5) no 2_676
C12 C11 3.557(5) no 2_676
C13 F4 3.554(5) no 2_676
C13 O5 3.493(4) no 2_665
C14 O2 3.332(4) no 1_655
C14 O5 3.143(4) no 2_665
C14 C15 3.535(5) no 2_665
C15 O2 3.478(4) no 1_655
C15 C1 3.585(4) no 1_655
C15 C14 3.535(5) no 2_665
C16 F4 3.599(6) no 1_545
C17 F3 3.581(5) no 1_545
Ru1 H15A 3.3634 no .
Ru1 H15B 3.5492 no .
Ru1 H18A 3.4197 no .
Ru1 H18B 3.4597 no .
F1 H18B 3.0681 no .
F2 H5 2.5583 no .
F3 H18A 3.2048 no 2_565
F4 H12 2.5649 no .
O1 H15A 3.3820 no .
O1 H18B 2.9369 no .
O2 H7 2.4819 no .
O3 H14 2.4385 no .
O3 H15A 2.8787 no .
O3 H15B 3.1452 no .
O4 H18A 2.8259 no 2_565
O4 H18B 3.4891 no 2_565
O5 H16A 3.0318 no .
O5 H16B 3.0311 no .
O5 H17A 2.7238 no .
O5 H17B 3.1651 no .
C1 H7 2.6373 no .
C2 H6 3.2795 no .
C3 H5 3.2711 no .
C3 H7 3.2417 no .
C4 H6 3.2312 no .
C5 H7 3.2539 no .
C7 H5 3.2636 no .
C8 H14 2.6259 no .
C9 H13 3.2767 no .
C10 H12 3.2651 no .
C10 H14 3.2481 no .
C11 H13 3.2379 no .
C12 H14 3.2588 no .
C14 H12 3.2660 no .
C15 H17A 2.9155 no .
C15 H17B 3.1955 no .
C15 H18A 3.1697 no .
C15 H18B 2.7247 no .
C16 H18A 3.2280 no .
C16 H18B 2.7741 no .
C17 H15A 3.0721 no .
C17 H15B 3.0729 no .
C18 H15A 2.8300 no .
C18 H15B 3.1198 no .
C18 H16A 2.8885 no .
C18 H16B 3.1722 no .
H5 H6 2.3432 no .
H6 H7 2.3206 no .
H12 H13 2.3548 no .
H13 H14 2.3191 no .
H14 H15A 3.4473 no .
H14 H15B 3.3609 no .
H15A H16A 2.2104 no .
H15A H16B 2.7344 no .
H15A H18B 2.8995 no .
H15B H16A 2.7337 no .
H15B H16B 2.2104 no .
H15B H17A 3.3350 no .
H16A H17A 2.8285 no .
H16A H17B 2.2464 no .
H16A H18B 2.9648 no .
H16B H17A 2.2481 no .
H16B H17B 2.6339 no .
H17A H18A 2.2930 no .
H17A H18B 2.8676 no .
H17B H18A 2.5601 no .
H17B H18B 2.2934 no .
F1 H6 3.3905 no 2_566
F1 H12 2.6837 no 1_445
F1 H16A 3.3619 no 1_455
F1 H16B 3.4251 no 1_455
F2 H7 3.3489 no 2_566
F2 H12 2.4830 no 1_445
F3 H12 3.3800 no 2_676
F3 H13 3.0871 no 1_455
F3 H16A 3.3512 no 1_565
F3 H17B 2.7167 no 1_565
F4 H6 2.8846 no 2_576
F4 H16A 2.6214 no 1_565
O1 H5 2.8552 no 2_566
O1 H16B 3.4331 no 1_455
O2 H13 3.2257 no 1_455
O2 H14 2.5144 no 1_455
O2 H15A 3.4217 no 1_455
O2 H15B 2.7264 no 1_455
O3 H5 2.5730 no 2_566
O3 H15B 2.7399 no 2_665
O4 H13 3.3790 no 1_455
O4 H16B 3.4033 no 2_665
O4 H17B 3.3882 no 1_565
O5 H13 3.4335 no 2_665
O5 H14 2.8152 no 2_665
C1 H5 3.3723 no 2_566
C1 H14 3.5736 no 1_455
C1 H15A 3.5309 no 1_455
C1 H15B 3.0257 no 1_455
C1 H16B 3.4039 no 1_455
C2 H15A 3.3499 no 1_455
C2 H15B 3.5419 no 1_455
C2 H16A 3.5103 no 1_455
C3 H12 3.4008 no 1_445
C3 H16A 3.3665 no 1_455
C4 H12 3.3007 no 1_445
C5 H6 3.3493 no 2_466
C5 H15A 2.9820 no 2_566
C6 H6 3.2920 no 2_466
C6 H15A 3.1724 no 2_566
C7 H5 3.4798 no 2_466
C7 H6 3.5400 no 2_466
C7 H13 3.5489 no 1_455
C7 H14 3.3370 no 1_455
C7 H15A 3.4947 no 1_455
C8 H5 3.1464 no 2_566
C8 H15B 2.9995 no 2_665
C8 H16B 3.3018 no 2_665
C9 H5 3.4823 no 2_566
C9 H15B 3.3220 no 2_665
C9 H16B 3.3572 no 2_665
C9 H17A 3.3200 no 2_665
C9 H17B 3.5121 no 1_565
C10 H12 3.5603 no 2_676
C10 H16A 3.3270 no 1_565
C10 H17A 3.4172 no 2_665
C10 H17B 2.9748 no 1_565
C11 H16A 2.9707 no 1_565
C11 H17A 3.3714 no 2_665
C11 H17B 3.5597 no 1_565
C12 H17A 3.2464 no 2_665
C13 H7 2.9295 no 1_655
C13 H17A 3.1368 no 2_665
C13 H18A 3.2946 no 2_665
C14 H5 3.5452 no 2_566
C14 H7 2.8579 no 1_655
C14 H15B 3.1430 no 2_665
C14 H17A 3.1768 no 2_665
C15 H5 3.2155 no 2_566
C15 H6 3.4956 no 2_566
C15 H14 3.2236 no 2_665
C16 H17A 3.1083 no 2_655
C16 H17B 3.4400 no 2_655
C17 H16B 3.0565 no 2_655
C17 H17A 3.2155 no 2_655
C17 H17B 3.5371 no 2_655
C17 H18A 3.4180 no 2_555
C18 H17B 3.5470 no 2_555
C18 H18A 3.1633 no 2_555
C18 H18B 3.4206 no 2_555
H5 O1 2.8552 no 2_566
H5 O3 2.5730 no 2_566
H5 C1 3.3723 no 2_566
H5 C7 3.4798 no 2_466
H5 C8 3.1464 no 2_566
H5 C9 3.4823 no 2_566
H5 C14 3.5452 no 2_566
H5 C15 3.2155 no 2_566
H5 H7 3.3047 no 2_466
H5 H14 3.2709 no 2_566
H5 H15A 2.2841 no 2_566
H6 F1 3.3905 no 2_566
H6 F4 2.8846 no 2_576
H6 C5 3.3493 no 2_466
H6 C6 3.2920 no 2_466
H6 C7 3.5400 no 2_466
H6 C15 3.4956 no 2_566
H6 H6 3.5987 no 2_466
H6 H15A 2.6682 no 2_566
H6 H16A 2.9751 no 2_566
H7 F2 3.3489 no 2_566
H7 C13 2.9295 no 1_455
H7 C14 2.8579 no 1_455
H7 H5 3.3047 no 2_466
H7 H13 2.6625 no 1_455
H7 H14 2.5122 no 1_455
H7 H15A 3.5417 no 1_455
H12 F1 2.6837 no 1_665
H12 F2 2.4830 no 1_665
H12 F3 3.3800 no 2_676
H12 C3 3.4008 no 1_665
H12 C4 3.3007 no 1_665
H12 C10 3.5603 no 2_676
H13 F3 3.0871 no 1_655
H13 O2 3.2257 no 1_655
H13 O4 3.3790 no 1_655
H13 O5 3.4335 no 2_665
H13 C7 3.5489 no 1_655
H13 H7 2.6625 no 1_655
H13 H17A 3.5683 no 2_665
H13 H18A 3.0668 no 2_665
H14 O2 2.5144 no 1_655
H14 O5 2.8152 no 2_665
H14 C1 3.5736 no 1_655
H14 C7 3.3370 no 1_655
H14 C15 3.2236 no 2_665
H14 H5 3.2709 no 2_566
H14 H7 2.5122 no 1_655
H14 H15B 2.7413 no 2_665
H15A O2 3.4217 no 1_655
H15A C1 3.5309 no 1_655
H15A C2 3.3499 no 1_655
H15A C5 2.9820 no 2_566
H15A C6 3.1724 no 2_566
H15A C7 3.4947 no 1_655
H15A H5 2.2841 no 2_566
H15A H6 2.6682 no 2_566
H15A H7 3.5417 no 1_655
H15B O2 2.7264 no 1_655
H15B O3 2.7399 no 2_665
H15B C1 3.0257 no 1_655
H15B C2 3.5419 no 1_655
H15B C8 2.9995 no 2_665
H15B C9 3.3220 no 2_665
H15B C14 3.1430 no 2_665
H15B H14 2.7413 no 2_665
H16A F1 3.3619 no 1_655
H16A F3 3.3512 no 1_545
H16A F4 2.6214 no 1_545
H16A C2 3.5103 no 1_655
H16A C3 3.3665 no 1_655
H16A C10 3.3270 no 1_545
H16A C11 2.9707 no 1_545
H16A H6 2.9751 no 2_566
H16A H17A 3.1549 no 2_655
H16B F1 3.4251 no 1_655
H16B O1 3.4331 no 1_655
H16B O4 3.4033 no 2_665
H16B C1 3.4039 no 1_655
H16B C8 3.3018 no 2_665
H16B C9 3.3572 no 2_665
H16B C17 3.0565 no 2_655
H16B H17A 2.6029 no 2_655
H16B H17B 2.6578 no 2_655
H17A C9 3.3200 no 2_665
H17A C10 3.4172 no 2_665
H17A C11 3.3714 no 2_665
H17A C12 3.2464 no 2_665
H17A C13 3.1368 no 2_665
H17A C14 3.1768 no 2_665
H17A C16 3.1083 no 2_655
H17A C17 3.2155 no 2_655
H17A H13 3.5683 no 2_665
H17A H16A 3.1549 no 2_655
H17A H16B 2.6029 no 2_655
H17A H17A 3.0771 no 2_655
H17A H17B 3.0069 no 2_655
H17B F3 2.7167 no 1_545
H17B O4 3.3882 no 1_545
H17B C9 3.5121 no 1_545
H17B C10 2.9748 no 1_545
H17B C11 3.5597 no 1_545
H17B C16 3.4400 no 2_655
H17B C17 3.5371 no 2_655
H17B C18 3.5470 no 2_555
H17B H16B 2.6578 no 2_655
H17B H17A 3.0069 no 2_655
H17B H18A 2.8523 no 2_555
H17B H18B 3.3353 no 2_555
H18A C13 3.2946 no 2_665
H18A C17 3.4180 no 2_555
H18A C18 3.1633 no 2_555
H18A H13 3.0668 no 2_665
H18A H17B 2.8523 no 2_555
H18A H18A 2.9579 no 2_555
H18A H18B 2.8006 no 2_555
H18B C18 3.4206 no 2_555
H18B H17B 3.3353 no 2_555
H18B H18A 2.8006 no 2_555
H18B H18B 3.4839 no 2_555
